data_7013313
loop_
_publ_author_name
'Gray, Ian P.'
'Milton, Heather L.'
'Slawin, Alexandra M. Z.'
'Woollins, J. Derek'

_publ_section_title
;
 Synthesis and structure of [Fc(RO)PS2]? complexes
;
_journal_issue 17
_journal_name_full 'Dalton Transactions'
_journal_page_first 3450
_journal_paper_doi 10.1039/b306387a
_journal_year 2003
_chemical_formula_moiety 'C22 H24 Fe2 Ni O2 P2 S4'
_chemical_formula_sum 'C22 H24 Fe2 Ni O2 P2 S4'
_chemical_formula_weight 681.00
_chemical_name_systematic
;
?
;
_space_group_IT_number 15
_symmetry_cell_setting monoclinic
_symmetry_space_group_name_Hall '-I 2ya'
_symmetry_space_group_name_H-M 'I 1 2/a 1'
_atom_sites_solution_hydrogens geom
_atom_sites_solution_primary direct
_atom_sites_solution_secondary difmap
_audit_creation_method SHELXL-97
_cell_angle_alpha 90.00
_cell_angle_beta 98.17(3)
_cell_angle_gamma 90.00
_cell_formula_units_Z 4
_cell_length_a 13.906(4)
_cell_length_b 9.6511(16)
_cell_length_c 19.517(5)
_cell_measurement_reflns_used 3362
_cell_measurement_temperature 293(2)
_cell_measurement_theta_max 23.2556
_cell_measurement_theta_min 2.3572
_cell_volume 2592.8(11)
_computing_cell_refinement 'CrystalClear (Rigaku Corp., 2000)'
_computing_data_collection 'CrystalClear (Rigaku Corp., 2000)'
_computing_data_reduction 'CrystalClear (Rigaku Corp., 2000)'
_computing_molecular_graphics SHELXTL
_computing_publication_material SHELXTL
_computing_structure_refinement 'SHELXL-97 (Sheldrick, 1997)'
_computing_structure_solution 'SHELXS-97 (Sheldrick, 1990)'
_diffrn_ambient_temperature 293(2)
_diffrn_detector_area_resol_mean 0.83
_diffrn_measured_fraction_theta_full 0.952
_diffrn_measured_fraction_theta_max 0.952
_diffrn_measurement_device_type CCD
_diffrn_measurement_method dtprofit.ref
_diffrn_radiation_monochromator graphite
_diffrn_radiation_source 'fine-focus sealed tube'
_diffrn_radiation_type MoK\a
_diffrn_radiation_wavelength 0.71073
_diffrn_reflns_av_R_equivalents 0.0438
_diffrn_reflns_av_sigmaI/netI 0.0614
_diffrn_reflns_limit_h_max 13
_diffrn_reflns_limit_h_min -15
_diffrn_reflns_limit_k_max 10
_diffrn_reflns_limit_k_min -9
_diffrn_reflns_limit_l_max 21
_diffrn_reflns_limit_l_min -20
_diffrn_reflns_number 4523
_diffrn_reflns_theta_full 23.28
_diffrn_reflns_theta_max 23.28
_diffrn_reflns_theta_min 2.36
_exptl_absorpt_coefficient_mu 2.288
_exptl_absorpt_correction_T_max 1.0000
_exptl_absorpt_correction_T_min 0.6105
_exptl_absorpt_correction_type multi-scan
_exptl_crystal_colour red
_exptl_crystal_density_diffrn 1.745
_exptl_crystal_density_method 'not measured'
_exptl_crystal_description plate
_exptl_crystal_F_000 1384
_exptl_crystal_size_max .1
_exptl_crystal_size_mid .1
_exptl_crystal_size_min 0.01
_refine_diff_density_max 0.305
_refine_diff_density_min -0.317
_refine_diff_density_rms 0.067
_refine_ls_extinction_coef 0.00081(17)
_refine_ls_extinction_expression Fc^*^=kFc[1+0.001xFc^2^\l^3^/sin(2\q)]^-1/4^
_refine_ls_extinction_method SHELXL
_refine_ls_goodness_of_fit_ref 0.971
_refine_ls_hydrogen_treatment mixed
_refine_ls_matrix_type full
_refine_ls_number_parameters 151
_refine_ls_number_reflns 1781
_refine_ls_number_restraints 0
_refine_ls_restrained_S_all 0.971
_refine_ls_R_factor_all 0.0525
_refine_ls_R_factor_gt 0.0349
_refine_ls_shift/su_max 0.002
_refine_ls_shift/su_mean 0.000
_refine_ls_structure_factor_coef Fsqd
_refine_ls_weighting_details 'calc w=1/[\s^2^(Fo^2^)+(0.0223P)^2^+0.0000P] where P=(Fo^2^+2Fc^2^)/3'
_refine_ls_weighting_scheme calc
_refine_ls_wR_factor_gt 0.0623
_refine_ls_wR_factor_ref 0.0659
_reflns_number_gt 1366
_reflns_number_total 1781
_reflns_threshold_expression >2sigma(I)
_cod_data_source_file b306387a.txt
_cod_data_source_block 3MCIS
_cod_depositor_comments
;
The following automatic conversions were performed:
'_symmetry_cell_setting' value 'Monoclinic' changed to 'monoclinic'
according to '/home/saulius/struct/CIF-dictionaries/cif_core.dic'
dictionary named 'cif_core.dic' version 2.4.1 from 2010-06-29.

Automatic conversion script
Id: cif_fix_enum 1527 2010-12-29 10:47:43Z saulius 
;
_cod_original_cell_volume 2592.8(10)
_cod_original_sg_symbol_H-M I2/a
_cod_database_code 7013313

loop_
_symmetry_equiv_pos_as_xyz
'x, y, z'
'-x+1/2, y, -z'
'x+1/2, y+1/2, z+1/2'
'-x+1, y+1/2, -z+1/2'
'-x, -y, -z'
'x-1/2, -y, z'
'-x+1/2, -y+1/2, -z+1/2'
'x, -y+1/2, z+1/2'

loop_
_atom_site_label
_atom_site_type_symbol
_atom_site_fract_x
_atom_site_fract_y
_atom_site_fract_z
_atom_site_U_iso_or_equiv
_atom_site_adp_type
_atom_site_occupancy
_atom_site_symmetry_multiplicity
_atom_site_calc_flag
_atom_site_refinement_flags
_atom_site_disorder_assembly
_atom_site_disorder_group
Ni1 Ni 0.7500 0.33558(6) 0.5000 0.0327(2) Uani 1 2 d S . .
S1 S 0.59268(7) 0.34162(12) 0.50727(6) 0.0491(3) Uani 1 1 d . . .
S2 S 0.77840(7) 0.32814(11) 0.61483(5) 0.0439(3) Uani 1 1 d . . .
P1 P 0.63373(7) 0.31618(10) 0.60825(6) 0.0343(3) Uani 1 1 d . . .
Fe1 Fe 0.44804(4) 0.11612(5) 0.63805(3) 0.0386(2) Uani 1 1 d . . .
C1 C 0.5902(2) 0.1601(4) 0.6398(2) 0.0345(10) Uani 1 1 d . . .
C2 C 0.5643(3) 0.0414(4) 0.5985(2) 0.0475(12) Uani 1 1 d . . .
H2A H 0.5692 0.0314 0.5518 0.057 Uiso 1 1 calc R . .
C3 C 0.5297(3) -0.0588(4) 0.6416(3) 0.0614(14) Uani 1 1 d . . .
H3A H 0.5075 -0.1468 0.6278 0.074 Uiso 1 1 calc R . .
C4 C 0.5341(3) -0.0047(5) 0.7078(3) 0.0548(13) Uani 1 1 d . . .
H4A H 0.5160 -0.0507 0.7459 0.066 Uiso 1 1 calc R . .
C5 C 0.5706(3) 0.1314(4) 0.7081(2) 0.0450(11) Uani 1 1 d . . .
H5A H 0.5802 0.1913 0.7457 0.054 Uiso 1 1 calc R . .
C6 C 0.3078(3) 0.0944(5) 0.6562(3) 0.0608(13) Uani 1 1 d . . .
H6A H 0.2857 0.0337 0.6875 0.073 Uiso 1 1 calc R . .
C7 C 0.3404(3) 0.2319(5) 0.6702(3) 0.0641(14) Uani 1 1 d . . .
H7A H 0.3443 0.2780 0.7123 0.077 Uiso 1 1 calc R . .
C8 C 0.3656(3) 0.2857(5) 0.6082(3) 0.0617(14) Uani 1 1 d . . .
H8A H 0.3887 0.3747 0.6021 0.074 Uiso 1 1 calc R . .
C9 C 0.3504(3) 0.1838(5) 0.5576(3) 0.0611(13) Uani 1 1 d . . .
H9A H 0.3619 0.1924 0.5120 0.073 Uiso 1 1 calc R . .
C10 C 0.3151(3) 0.0669(5) 0.5872(3) 0.0641(14) Uani 1 1 d . . .
H10A H 0.2989 -0.0164 0.5645 0.077 Uiso 1 1 calc R . .
O11 O 0.59235(17) 0.4272(2) 0.65602(14) 0.0456(8) Uani 1 1 d . . .
C11 C 0.6097(3) 0.5730(4) 0.6461(2) 0.0672(15) Uani 1 1 d . . .
H11A H 0.5802 0.6261 0.6791 0.101 Uiso 1 1 calc R . .
H11B H 0.5822 0.5996 0.6001 0.101 Uiso 1 1 calc R . .
H11C H 0.6784 0.5903 0.6525 0.101 Uiso 1 1 calc R . .

loop_
_atom_site_aniso_label
_atom_site_aniso_U_11
_atom_site_aniso_U_22
_atom_site_aniso_U_33
_atom_site_aniso_U_23
_atom_site_aniso_U_13
_atom_site_aniso_U_12
Ni1 0.0290(4) 0.0369(4) 0.0334(5) 0.000 0.0080(3) 0.000
S1 0.0311(6) 0.0781(8) 0.0387(8) 0.0097(6) 0.0072(5) 0.0067(5)
S2 0.0302(6) 0.0631(7) 0.0386(8) 0.0014(6) 0.0053(5) -0.0048(5)
P1 0.0303(6) 0.0383(6) 0.0359(7) -0.0004(5) 0.0101(5) -0.0001(5)
Fe1 0.0310(3) 0.0313(4) 0.0534(5) 0.0019(3) 0.0053(3) -0.0005(3)
C1 0.027(2) 0.033(2) 0.045(3) 0.000(2) 0.012(2) 0.0007(17)
C2 0.045(3) 0.041(3) 0.058(3) -0.013(2) 0.013(2) 0.002(2)
C3 0.054(3) 0.030(3) 0.100(5) 0.007(3) 0.013(3) 0.005(2)
C4 0.046(3) 0.053(3) 0.067(4) 0.025(3) 0.015(3) 0.008(2)
C5 0.039(3) 0.050(3) 0.046(3) 0.012(2) 0.009(2) 0.002(2)
C6 0.034(3) 0.070(3) 0.082(4) 0.007(3) 0.018(3) -0.007(2)
C7 0.032(3) 0.072(4) 0.088(4) -0.020(3) 0.008(3) 0.016(2)
C8 0.045(3) 0.041(3) 0.097(5) 0.010(3) 0.004(3) 0.010(2)
C9 0.044(3) 0.076(4) 0.058(4) 0.013(3) -0.010(3) -0.005(3)
C10 0.041(3) 0.071(3) 0.075(4) -0.010(3) -0.009(3) -0.017(2)
O11 0.0534(18) 0.0311(16) 0.057(2) -0.0084(14) 0.0248(15) -0.0012(13)
C11 0.086(4) 0.029(3) 0.089(4) -0.010(3) 0.023(3) -0.005(2)

loop_
_atom_type_symbol
_atom_type_description
_atom_type_scat_dispersion_real
_atom_type_scat_dispersion_imag
_atom_type_scat_source
C C 0.0033 0.0016 'International Tables Vol C Tables 4.2.6.8 and 6.1.1.4'
H H 0.0000 0.0000 'International Tables Vol C Tables 4.2.6.8 and 6.1.1.4'
O O 0.0106 0.0060 'International Tables Vol C Tables 4.2.6.8 and 6.1.1.4'
P P 0.1023 0.0942 'International Tables Vol C Tables 4.2.6.8 and 6.1.1.4'
S S 0.1246 0.1234 'International Tables Vol C Tables 4.2.6.8 and 6.1.1.4'
Fe Fe 0.3463 0.8444 'International Tables Vol C Tables 4.2.6.8 and 6.1.1.4'
Ni Ni 0.3393 1.1124 'International Tables Vol C Tables 4.2.6.8 and 6.1.1.4'

loop_
_geom_angle_atom_site_label_1
_geom_angle_atom_site_label_2
_geom_angle_atom_site_label_3
_geom_angle
_geom_angle_site_symmetry_1
_geom_angle_site_symmetry_3
_geom_angle_publ_flag
S1 Ni1 S1 176.98(6) 2_656 . ?
S1 Ni1 S2 88.38(5) 2_656 2_656 ?
S1 Ni1 S2 91.71(5) . 2_656 ?
S1 Ni1 S2 91.71(5) 2_656 . ?
S1 Ni1 S2 88.38(5) . . ?
S2 Ni1 S2 176.30(6) 2_656 . ?
S1 Ni1 P1 44.14(4) 2_656 2_656 ?
S1 Ni1 P1 136.15(4) . 2_656 ?
S2 Ni1 P1 44.47(4) 2_656 2_656 ?
S2 Ni1 P1 135.18(4) . 2_656 ?
S1 Ni1 P1 136.15(4) 2_656 . ?
S1 Ni1 P1 44.14(4) . . ?
S2 Ni1 P1 135.18(4) 2_656 . ?
S2 Ni1 P1 44.47(4) . . ?
P1 Ni1 P1 172.45(5) 2_656 . ?
P1 S1 Ni1 85.01(6) . . ?
P1 S2 Ni1 84.50(6) . . ?
O11 P1 C1 101.59(15) . . ?
O11 P1 S1 115.06(12) . . ?
C1 P1 S1 112.73(15) . . ?
O11 P1 S2 111.72(11) . . ?
C1 P1 S2 114.70(13) . . ?
S1 P1 S2 101.59(6) . . ?
O11 P1 Ni1 133.36(9) . . ?
C1 P1 Ni1 125.04(12) . . ?
S1 P1 Ni1 50.85(4) . . ?
S2 P1 Ni1 51.03(4) . . ?
C1 Fe1 C2 41.09(13) . . ?
C1 Fe1 C10 151.74(19) . . ?
C2 Fe1 C10 116.92(19) . . ?
C1 Fe1 C3 68.44(15) . . ?
C2 Fe1 C3 40.73(15) . . ?
C10 Fe1 C3 106.75(19) . . ?
C1 Fe1 C9 119.39(17) . . ?
C2 Fe1 C9 107.63(19) . . ?
C10 Fe1 C9 40.02(16) . . ?
C3 Fe1 C9 127.1(2) . . ?
C1 Fe1 C5 41.19(14) . . ?
C2 Fe1 C5 69.05(17) . . ?
C10 Fe1 C5 164.94(18) . . ?
C3 Fe1 C5 68.05(18) . . ?
C9 Fe1 C5 154.20(18) . . ?
C1 Fe1 C8 110.25(16) . . ?
C2 Fe1 C8 128.8(2) . . ?
C10 Fe1 C8 67.10(19) . . ?
C3 Fe1 C8 165.4(2) . . ?
C9 Fe1 C8 39.89(17) . . ?
C5 Fe1 C8 121.24(19) . . ?
C1 Fe1 C7 129.85(17) . . ?
C2 Fe1 C7 167.44(19) . . ?
C10 Fe1 C7 67.68(19) . . ?
C3 Fe1 C7 151.4(2) . . ?
C9 Fe1 C7 67.8(2) . . ?
C5 Fe1 C7 109.65(18) . . ?
C8 Fe1 C7 40.40(16) . . ?
C1 Fe1 C6 167.54(19) . . ?
C2 Fe1 C6 149.92(18) . . ?
C10 Fe1 C6 39.99(16) . . ?
C3 Fe1 C6 116.88(18) . . ?
C9 Fe1 C6 67.50(19) . . ?
C5 Fe1 C6 128.40(19) . . ?
C8 Fe1 C6 67.63(18) . . ?
C7 Fe1 C6 40.63(16) . . ?
C1 Fe1 C4 68.24(15) . . ?
C2 Fe1 C4 68.06(18) . . ?
C10 Fe1 C4 126.84(19) . . ?
C3 Fe1 C4 39.83(16) . . ?
C9 Fe1 C4 164.0(2) . . ?
C5 Fe1 C4 40.37(15) . . ?
C8 Fe1 C4 154.4(2) . . ?
C7 Fe1 C4 119.6(2) . . ?
C6 Fe1 C4 108.01(18) . . ?
C2 C1 C5 107.9(3) . . ?
C2 C1 P1 124.3(3) . . ?
C5 C1 P1 127.7(3) . . ?
C2 C1 Fe1 69.6(2) . . ?
C5 C1 Fe1 70.0(2) . . ?
P1 C1 Fe1 123.84(19) . . ?
C3 C2 C1 107.3(4) . . ?
C3 C2 Fe1 70.0(2) . . ?
C1 C2 Fe1 69.4(2) . . ?
C4 C3 C2 108.8(4) . . ?
C4 C3 Fe1 70.7(2) . . ?
C2 C3 Fe1 69.3(2) . . ?
C3 C4 C5 108.8(4) . . ?
C3 C4 Fe1 69.5(3) . . ?
C5 C4 Fe1 69.3(2) . . ?
C4 C5 C1 107.2(4) . . ?
C4 C5 Fe1 70.3(3) . . ?
C1 C5 Fe1 68.8(2) . . ?
C10 C6 C7 107.5(4) . . ?
C10 C6 Fe1 69.4(2) . . ?
C7 C6 Fe1 69.5(2) . . ?
C8 C7 C6 107.0(4) . . ?
C8 C7 Fe1 69.7(2) . . ?
C6 C7 Fe1 69.8(2) . . ?
C9 C8 C7 108.6(4) . . ?
C9 C8 Fe1 69.9(3) . . ?
C7 C8 Fe1 69.9(2) . . ?
C8 C9 C10 107.9(5) . . ?
C8 C9 Fe1 70.2(3) . . ?
C10 C9 Fe1 69.8(3) . . ?
C9 C10 C6 109.0(4) . . ?
C9 C10 Fe1 70.2(3) . . ?
C6 C10 Fe1 70.6(3) . . ?
C11 O11 P1 119.9(2) . . ?

loop_
_geom_bond_atom_site_label_1
_geom_bond_atom_site_label_2
_geom_bond_distance
_geom_bond_site_symmetry_2
_geom_bond_publ_flag
Ni1 S1 2.2132(11) 2_656 ?
Ni1 S1 2.2132(11) . ?
Ni1 S2 2.2208(12) 2_656 ?
Ni1 S2 2.2208(12) . ?
Ni1 P1 2.8433(12) 2_656 ?
Ni1 P1 2.8433(12) . ?
S1 P1 1.9876(16) . ?
S2 P1 2.0010(14) . ?
P1 O11 1.581(2) . ?
P1 C1 1.766(3) . ?
Fe1 C1 2.018(3) . ?
Fe1 C2 2.021(4) . ?
Fe1 C10 2.027(4) . ?
Fe1 C3 2.030(4) . ?
Fe1 C9 2.032(5) . ?
Fe1 C5 2.033(4) . ?
Fe1 C8 2.035(4) . ?
Fe1 C7 2.037(4) . ?
Fe1 C6 2.041(4) . ?
Fe1 C4 2.045(4) . ?
C1 C2 1.417(5) . ?
C1 C5 1.425(5) . ?
C2 C3 1.410(5) . ?
C3 C4 1.389(6) . ?
C4 C5 1.407(5) . ?
C6 C10 1.391(6) . ?
C6 C7 1.416(6) . ?
C7 C8 1.406(6) . ?
C8 C9 1.388(6) . ?
C9 C10 1.389(6) . ?
O11 C11 1.446(4) . ?

loop_
_geom_torsion_atom_site_label_1
_geom_torsion_atom_site_label_2
_geom_torsion_atom_site_label_3
_geom_torsion_atom_site_label_4
_geom_torsion
_geom_torsion_site_symmetry_1
_geom_torsion_site_symmetry_2
_geom_torsion_site_symmetry_3
_geom_torsion_site_symmetry_4
_geom_torsion_publ_flag
S1 Ni1 S1 P1 -96.99(4) 2_656 . . . ?
S2 Ni1 S1 P1 171.20(5) 2_656 . . . ?
S2 Ni1 S1 P1 -5.10(5) . . . . ?
P1 Ni1 S1 P1 169.13(7) 2_656 . . . ?
S1 Ni1 S2 P1 -177.95(5) 2_656 . . . ?
S1 Ni1 S2 P1 5.07(5) . . . . ?
S2 Ni1 S2 P1 -86.50(4) 2_656 . . . ?
P1 Ni1 S2 P1 -169.26(6) 2_656 . . . ?
Ni1 S1 P1 O11 126.63(10) . . . . ?
Ni1 S1 P1 C1 -117.49(12) . . . . ?
Ni1 S1 P1 S2 5.78(6) . . . . ?
Ni1 S2 P1 O11 -128.93(11) . . . . ?
Ni1 S2 P1 C1 116.15(15) . . . . ?
Ni1 S2 P1 S1 -5.76(6) . . . . ?
S1 Ni1 P1 O11 86.68(16) 2_656 . . . ?
S1 Ni1 P1 O11 -88.99(16) . . . . ?
S2 Ni1 P1 O11 -101.52(16) 2_656 . . . ?
S2 Ni1 P1 O11 83.72(16) . . . . ?
P1 Ni1 P1 O11 174.93(15) 2_656 . . . ?
S1 Ni1 P1 C1 -92.17(18) 2_656 . . . ?
S1 Ni1 P1 C1 92.16(18) . . . . ?
S2 Ni1 P1 C1 79.63(18) 2_656 . . . ?
S2 Ni1 P1 C1 -95.12(17) . . . . ?
P1 Ni1 P1 C1 -3.92(17) 2_656 . . . ?
S1 Ni1 P1 S1 175.67(9) 2_656 . . . ?
S2 Ni1 P1 S1 -12.53(7) 2_656 . . . ?
S2 Ni1 P1 S1 172.72(7) . . . . ?
P1 Ni1 P1 S1 -96.08(5) 2_656 . . . ?
S1 Ni1 P1 S2 2.95(7) 2_656 . . . ?
S1 Ni1 P1 S2 -172.72(7) . . . . ?
S2 Ni1 P1 S2 174.75(9) 2_656 . . . ?
P1 Ni1 P1 S2 91.20(4) 2_656 . . . ?
O11 P1 C1 C2 147.8(3) . . . . ?
S1 P1 C1 C2 24.1(4) . . . . ?
S2 P1 C1 C2 -91.5(3) . . . . ?
Ni1 P1 C1 C2 -33.1(4) . . . . ?
O11 P1 C1 C5 -29.1(4) . . . . ?
S1 P1 C1 C5 -152.8(3) . . . . ?
S2 P1 C1 C5 91.6(3) . . . . ?
Ni1 P1 C1 C5 150.0(3) . . . . ?
O11 P1 C1 Fe1 60.8(3) . . . . ?
S1 P1 C1 Fe1 -62.9(2) . . . . ?
S2 P1 C1 Fe1 -178.57(16) . . . . ?
Ni1 P1 C1 Fe1 -120.10(18) . . . . ?
C10 Fe1 C1 C2 -47.3(4) . . . . ?
C3 Fe1 C1 C2 38.1(3) . . . . ?
C9 Fe1 C1 C2 -83.3(3) . . . . ?
C5 Fe1 C1 C2 119.0(3) . . . . ?
C8 Fe1 C1 C2 -126.3(3) . . . . ?
C7 Fe1 C1 C2 -167.8(3) . . . . ?
C6 Fe1 C1 C2 155.8(8) . . . . ?
C4 Fe1 C1 C2 81.1(3) . . . . ?
C2 Fe1 C1 C5 -119.0(3) . . . . ?
C10 Fe1 C1 C5 -166.2(3) . . . . ?
C3 Fe1 C1 C5 -80.9(3) . . . . ?
C9 Fe1 C1 C5 157.7(3) . . . . ?
C8 Fe1 C1 C5 114.7(3) . . . . ?
C7 Fe1 C1 C5 73.2(3) . . . . ?
C6 Fe1 C1 C5 36.9(9) . . . . ?
C4 Fe1 C1 C5 -37.9(2) . . . . ?
C2 Fe1 C1 P1 118.3(4) . . . . ?
C10 Fe1 C1 P1 71.1(4) . . . . ?
C3 Fe1 C1 P1 156.5(3) . . . . ?
C9 Fe1 C1 P1 35.1(3) . . . . ?
C5 Fe1 C1 P1 -122.7(4) . . . . ?
C8 Fe1 C1 P1 -8.0(3) . . . . ?
C7 Fe1 C1 P1 -49.5(4) . . . . ?
C6 Fe1 C1 P1 -85.8(9) . . . . ?
C4 Fe1 C1 P1 -160.5(3) . . . . ?
C5 C1 C2 C3 -0.3(4) . . . . ?
P1 C1 C2 C3 -177.7(3) . . . . ?
Fe1 C1 C2 C3 -60.0(3) . . . . ?
C5 C1 C2 Fe1 59.7(2) . . . . ?
P1 C1 C2 Fe1 -117.7(3) . . . . ?
C1 Fe1 C2 C3 118.4(4) . . . . ?
C10 Fe1 C2 C3 -84.6(3) . . . . ?
C9 Fe1 C2 C3 -126.9(3) . . . . ?
C5 Fe1 C2 C3 80.3(3) . . . . ?
C8 Fe1 C2 C3 -165.8(3) . . . . ?
C7 Fe1 C2 C3 166.7(8) . . . . ?
C6 Fe1 C2 C3 -51.5(5) . . . . ?
C4 Fe1 C2 C3 36.8(3) . . . . ?
C10 Fe1 C2 C1 157.0(3) . . . . ?
C3 Fe1 C2 C1 -118.4(4) . . . . ?
C9 Fe1 C2 C1 114.8(3) . . . . ?
C5 Fe1 C2 C1 -38.1(2) . . . . ?
C8 Fe1 C2 C1 75.8(3) . . . . ?
C7 Fe1 C2 C1 48.3(10) . . . . ?
C6 Fe1 C2 C1 -169.9(4) . . . . ?
C4 Fe1 C2 C1 -81.6(3) . . . . ?
C1 C2 C3 C4 -0.2(5) . . . . ?
Fe1 C2 C3 C4 -59.8(3) . . . . ?
C1 C2 C3 Fe1 59.6(3) . . . . ?
C1 Fe1 C3 C4 81.5(3) . . . . ?
C2 Fe1 C3 C4 119.9(4) . . . . ?
C10 Fe1 C3 C4 -128.1(3) . . . . ?
C9 Fe1 C3 C4 -167.3(2) . . . . ?
C5 Fe1 C3 C4 36.9(2) . . . . ?
C8 Fe1 C3 C4 169.1(6) . . . . ?
C7 Fe1 C3 C4 -54.1(5) . . . . ?
C6 Fe1 C3 C4 -86.2(3) . . . . ?
C1 Fe1 C3 C2 -38.4(3) . . . . ?
C10 Fe1 C3 C2 112.0(3) . . . . ?
C9 Fe1 C3 C2 72.8(3) . . . . ?
C5 Fe1 C3 C2 -83.0(3) . . . . ?
C8 Fe1 C3 C2 49.2(8) . . . . ?
C7 Fe1 C3 C2 -174.0(4) . . . . ?
C6 Fe1 C3 C2 153.9(3) . . . . ?
C4 Fe1 C3 C2 -119.9(4) . . . . ?
C2 C3 C4 C5 0.6(5) . . . . ?
Fe1 C3 C4 C5 -58.3(3) . . . . ?
C2 C3 C4 Fe1 58.9(3) . . . . ?
C1 Fe1 C4 C3 -82.0(3) . . . . ?
C2 Fe1 C4 C3 -37.6(2) . . . . ?
C10 Fe1 C4 C3 70.4(3) . . . . ?
C9 Fe1 C4 C3 39.7(7) . . . . ?
C5 Fe1 C4 C3 -120.6(3) . . . . ?
C8 Fe1 C4 C3 -173.7(4) . . . . ?
C7 Fe1 C4 C3 153.5(3) . . . . ?
C6 Fe1 C4 C3 110.6(3) . . . . ?
C1 Fe1 C4 C5 38.6(2) . . . . ?
C2 Fe1 C4 C5 83.0(2) . . . . ?
C10 Fe1 C4 C5 -169.0(3) . . . . ?
C3 Fe1 C4 C5 120.6(3) . . . . ?
C9 Fe1 C4 C5 160.3(6) . . . . ?
C8 Fe1 C4 C5 -53.1(5) . . . . ?
C7 Fe1 C4 C5 -85.9(3) . . . . ?
C6 Fe1 C4 C5 -128.8(3) . . . . ?
C3 C4 C5 C1 -0.8(4) . . . . ?
Fe1 C4 C5 C1 -59.2(3) . . . . ?
C3 C4 C5 Fe1 58.4(3) . . . . ?
C2 C1 C5 C4 0.7(4) . . . . ?
P1 C1 C5 C4 178.0(3) . . . . ?
Fe1 C1 C5 C4 60.1(3) . . . . ?
C2 C1 C5 Fe1 -59.5(3) . . . . ?
P1 C1 C5 Fe1 117.9(3) . . . . ?
C1 Fe1 C5 C4 -118.4(3) . . . . ?
C2 Fe1 C5 C4 -80.4(3) . . . . ?
C10 Fe1 C5 C4 36.0(8) . . . . ?
C3 Fe1 C5 C4 -36.5(2) . . . . ?
C9 Fe1 C5 C4 -167.7(4) . . . . ?
C8 Fe1 C5 C4 156.1(3) . . . . ?
C7 Fe1 C5 C4 113.0(3) . . . . ?
C6 Fe1 C5 C4 71.1(3) . . . . ?
C2 Fe1 C5 C1 38.0(2) . . . . ?
C10 Fe1 C5 C1 154.3(6) . . . . ?
C3 Fe1 C5 C1 81.9(2) . . . . ?
C9 Fe1 C5 C1 -49.3(5) . . . . ?
C8 Fe1 C5 C1 -85.5(3) . . . . ?
C7 Fe1 C5 C1 -128.7(3) . . . . ?
C6 Fe1 C5 C1 -170.5(2) . . . . ?
C4 Fe1 C5 C1 118.4(3) . . . . ?
C1 Fe1 C6 C10 163.2(7) . . . . ?
C2 Fe1 C6 C10 -49.3(5) . . . . ?
C3 Fe1 C6 C10 -84.2(3) . . . . ?
C9 Fe1 C6 C10 37.2(3) . . . . ?
C5 Fe1 C6 C10 -166.5(3) . . . . ?
C8 Fe1 C6 C10 80.6(3) . . . . ?
C7 Fe1 C6 C10 118.8(4) . . . . ?
C4 Fe1 C6 C10 -126.4(3) . . . . ?
C1 Fe1 C6 C7 44.4(9) . . . . ?
C2 Fe1 C6 C7 -168.1(4) . . . . ?
C10 Fe1 C6 C7 -118.8(4) . . . . ?
C3 Fe1 C6 C7 157.0(3) . . . . ?
C9 Fe1 C6 C7 -81.6(3) . . . . ?
C5 Fe1 C6 C7 74.6(4) . . . . ?
C8 Fe1 C6 C7 -38.3(3) . . . . ?
C4 Fe1 C6 C7 114.8(3) . . . . ?
C10 C6 C7 C8 0.8(5) . . . . ?
Fe1 C6 C7 C8 60.1(3) . . . . ?
C10 C6 C7 Fe1 -59.3(3) . . . . ?
C1 Fe1 C7 C8 73.4(4) . . . . ?
C2 Fe1 C7 C8 33.7(10) . . . . ?
C10 Fe1 C7 C8 -80.4(3) . . . . ?
C3 Fe1 C7 C8 -164.6(4) . . . . ?
C9 Fe1 C7 C8 -37.0(3) . . . . ?
C5 Fe1 C7 C8 115.5(3) . . . . ?
C6 Fe1 C7 C8 -117.9(4) . . . . ?
C4 Fe1 C7 C8 158.8(3) . . . . ?
C1 Fe1 C7 C6 -168.7(3) . . . . ?
C2 Fe1 C7 C6 151.6(8) . . . . ?
C10 Fe1 C7 C6 37.5(3) . . . . ?
C3 Fe1 C7 C6 -46.7(6) . . . . ?
C9 Fe1 C7 C6 80.9(3) . . . . ?
C5 Fe1 C7 C6 -126.6(3) . . . . ?
C8 Fe1 C7 C6 117.9(4) . . . . ?
C4 Fe1 C7 C6 -83.3(3) . . . . ?
C6 C7 C8 C9 -0.8(5) . . . . ?
Fe1 C7 C8 C9 59.4(3) . . . . ?
C6 C7 C8 Fe1 -60.2(3) . . . . ?
C1 Fe1 C8 C9 112.0(3) . . . . ?
C2 Fe1 C8 C9 69.2(3) . . . . ?
C10 Fe1 C8 C9 -37.7(3) . . . . ?
C3 Fe1 C8 C9 29.9(8) . . . . ?
C5 Fe1 C8 C9 156.4(3) . . . . ?
C7 Fe1 C8 C9 -119.7(4) . . . . ?
C6 Fe1 C8 C9 -81.2(3) . . . . ?
C4 Fe1 C8 C9 -166.3(3) . . . . ?
C1 Fe1 C8 C7 -128.3(3) . . . . ?
C2 Fe1 C8 C7 -171.1(3) . . . . ?
C10 Fe1 C8 C7 82.0(3) . . . . ?
C3 Fe1 C8 C7 149.6(7) . . . . ?
C9 Fe1 C8 C7 119.7(4) . . . . ?
C5 Fe1 C8 C7 -83.9(3) . . . . ?
C6 Fe1 C8 C7 38.5(3) . . . . ?
C4 Fe1 C8 C7 -46.6(5) . . . . ?
C7 C8 C9 C10 0.5(5) . . . . ?
Fe1 C8 C9 C10 59.8(3) . . . . ?
C7 C8 C9 Fe1 -59.4(3) . . . . ?
C1 Fe1 C9 C8 -86.9(3) . . . . ?
C2 Fe1 C9 C8 -130.1(3) . . . . ?
C10 Fe1 C9 C8 118.8(4) . . . . ?
C3 Fe1 C9 C8 -171.0(3) . . . . ?
C5 Fe1 C9 C8 -51.9(5) . . . . ?
C7 Fe1 C9 C8 37.5(3) . . . . ?
C6 Fe1 C9 C8 81.6(3) . . . . ?
C4 Fe1 C9 C8 158.2(6) . . . . ?
C1 Fe1 C9 C10 154.3(3) . . . . ?
C2 Fe1 C9 C10 111.1(3) . . . . ?
C3 Fe1 C9 C10 70.3(3) . . . . ?
C5 Fe1 C9 C10 -170.7(4) . . . . ?
C8 Fe1 C9 C10 -118.8(4) . . . . ?
C7 Fe1 C9 C10 -81.3(3) . . . . ?
C6 Fe1 C9 C10 -37.2(3) . . . . ?
C4 Fe1 C9 C10 39.4(8) . . . . ?
C8 C9 C10 C6 0.0(5) . . . . ?
Fe1 C9 C10 C6 60.1(3) . . . . ?
C8 C9 C10 Fe1 -60.1(3) . . . . ?
C7 C6 C10 C9 -0.5(5) . . . . ?
Fe1 C6 C10 C9 -59.9(3) . . . . ?
C7 C6 C10 Fe1 59.4(3) . . . . ?
C1 Fe1 C10 C9 -52.8(5) . . . . ?
C2 Fe1 C10 C9 -85.6(3) . . . . ?
C3 Fe1 C10 C9 -128.3(3) . . . . ?
C5 Fe1 C10 C9 164.3(6) . . . . ?
C8 Fe1 C10 C9 37.6(3) . . . . ?
C7 Fe1 C10 C9 81.5(3) . . . . ?
C6 Fe1 C10 C9 119.6(4) . . . . ?
C4 Fe1 C10 C9 -167.4(3) . . . . ?
C1 Fe1 C10 C6 -172.4(3) . . . . ?
C2 Fe1 C10 C6 154.8(3) . . . . ?
C3 Fe1 C10 C6 112.1(3) . . . . ?
C9 Fe1 C10 C6 -119.6(4) . . . . ?
C5 Fe1 C10 C6 44.7(8) . . . . ?
C8 Fe1 C10 C6 -82.0(3) . . . . ?
C7 Fe1 C10 C6 -38.1(3) . . . . ?
C4 Fe1 C10 C6 73.0(4) . . . . ?
C1 P1 O11 C11 -178.5(3) . . . . ?
S1 P1 O11 C11 -56.4(3) . . . . ?
S2 P1 O11 C11 58.7(3) . . . . ?
Ni1 P1 O11 C11 2.4(4) . . . . ?
